data_2015479
loop_
_publ_author_name
'Janet M. S. Skakle'
'James L. Wardell'
'Solange M. S. V. Wardell'

_publ_section_title
;
 1-(Isopropylideneamino)guanidinium 2-nitrobenzoate: formation of
 corrugated sheets from <i>R</i>~2~^2^(8) and <i>R</i>~6~^4^(16) rings
;
_journal_coeditor_code FG3021
_journal_issue 8
_journal_name_full 'Acta Crystallographica Section C'
_journal_page_first o476
_journal_page_last o477
_journal_paper_doi 10.1107/S0108270106020580
_journal_volume 62
_journal_year 2006
_chemical_formula_iupac 'C4 H11 N4 + , C7 H4 N O4 -'
_chemical_formula_moiety 'C4 H11 N4 + , C7 H4 N O4 -'
_chemical_formula_sum 'C11 H15 N5 O4'
_chemical_formula_weight 281.28
_chemical_name_systematic
;
1-(Isopropylideneamino)guanidinium 2-nitrobenzoate
;
_space_group_IT_number 14
_symmetry_cell_setting monoclinic
_symmetry_space_group_name_Hall '-P 2yn'
_symmetry_space_group_name_H-M 'P 1 21/n 1'
_atom_sites_solution_hydrogens difmap
_atom_sites_solution_primary direct
_atom_sites_solution_secondary difmap
_audit_creation_method SHELXL97
_cell_angle_alpha 90.00
_cell_angle_beta 98.968(3)
_cell_angle_gamma 90.00
_cell_formula_units_Z 4
_cell_length_a 7.8683(4)
_cell_length_b 19.4979(12)
_cell_length_c 9.1273(5)
_cell_measurement_reflns_used 3213
_cell_measurement_temperature 120(2)
_cell_measurement_theta_max 27.48
_cell_measurement_theta_min 2.91
_cell_volume 1383.15(13)
_computing_cell_refinement
;
DENZO (Otwinowski & Minor, 1997) and COLLECT
;
_computing_data_collection 'COLLECT (Nonius, 1998)'
_computing_data_reduction 'DENZO and COLLECT'
_computing_molecular_graphics 'ORTEP-3 for Windows (Farrugia, 1997)'
_computing_publication_material SHELXL97
_computing_structure_refinement 'OSCAIL and SHELXL97 (Sheldrick, 1997a)'
_computing_structure_solution 'OSCAIL (McArdle, 2003) and SHELXS97 (Sheldrick, 1997a)'
_diffrn_ambient_temperature 120(2)
_diffrn_detector_area_resol_mean 9.091
_diffrn_measured_fraction_theta_full 0.993
_diffrn_measured_fraction_theta_max 0.993
_diffrn_measurement_device_type 'Nonius KappaCCD area-detector'
_diffrn_measurement_method '\f and \w'
_diffrn_radiation_monochromator graphite
_diffrn_radiation_source 'Bruker-Nonius FR591 rotating anode'
_diffrn_radiation_type MoK\a
_diffrn_radiation_wavelength 0.71073
_diffrn_reflns_av_R_equivalents 0.0866
_diffrn_reflns_av_sigmaI/netI 0.0622
_diffrn_reflns_limit_h_max 10
_diffrn_reflns_limit_h_min -10
_diffrn_reflns_limit_k_max 25
_diffrn_reflns_limit_k_min -24
_diffrn_reflns_limit_l_max 11
_diffrn_reflns_limit_l_min -11
_diffrn_reflns_number 18434
_diffrn_reflns_theta_full 27.47
_diffrn_reflns_theta_max 27.47
_diffrn_reflns_theta_min 3.08
_diffrn_standards_decay_% 0
_diffrn_standards_number 0
_exptl_absorpt_coefficient_mu 0.105
_exptl_absorpt_correction_T_max 0.92813
_exptl_absorpt_correction_T_min 0.62319
_exptl_absorpt_correction_type multi-scan
_exptl_absorpt_process_details '(SADABS; Sheldrick, 2003)'
_exptl_crystal_colour colourless
_exptl_crystal_density_diffrn 1.351
_exptl_crystal_density_method 'not measured'
_exptl_crystal_description 'cut plate'
_exptl_crystal_F_000 592
_exptl_crystal_size_max 0.28
_exptl_crystal_size_mid 0.12
_exptl_crystal_size_min 0.02
_refine_diff_density_max 0.231
_refine_diff_density_min -0.316
_refine_ls_extinction_method none
_refine_ls_goodness_of_fit_ref 1.055
_refine_ls_hydrogen_treatment constr
_refine_ls_matrix_type full
_refine_ls_number_parameters 183
_refine_ls_number_reflns 3163
_refine_ls_number_restraints 0
_refine_ls_restrained_S_all 1.055
_refine_ls_R_factor_all 0.0985
_refine_ls_R_factor_gt 0.0576
_refine_ls_shift/su_max 0.000
_refine_ls_shift/su_mean 0.000
_refine_ls_structure_factor_coef Fsqd
_refine_ls_weighting_details 'w = 1/[\s^2^(Fo^2^)+(0.044P)^2^+0.8011P] where P=(Fo^2^+2Fc^2^)/3'
_refine_ls_weighting_scheme calc
_refine_ls_wR_factor_gt 0.1186
_refine_ls_wR_factor_ref 0.1328
_reflns_number_gt 2158
_reflns_number_total 3163
_reflns_threshold_expression I>2\s(I)
_cod_data_source_file fg3021.cif
_cod_data_source_block I
_cod_original_sg_symbol_H-M 'P 21/n'
_cod_database_code 2015479
_cod_database_fobs_code 2015479

loop_
_symmetry_equiv_pos_as_xyz
'x, y, z'
'x+1/2, -y+1/2, z+1/2'
'-x, -y, -z'
'-x-1/2, y-1/2, -z-1/2'

loop_
_atom_site_type_symbol
_atom_site_label
_atom_site_fract_x
_atom_site_fract_y
_atom_site_fract_z
_atom_site_U_iso_or_equiv
_atom_site_adp_type
_atom_site_calc_flag
_atom_site_refinement_flags
_atom_site_occupancy
C C1 1.0366(2) 0.12430(11) 0.1802(2) 0.0218(5) Uani d . 1
C C2 1.0220(3) 0.05393(12) 0.1860(3) 0.0316(5) Uani d . 1
C C3 1.1579(3) 0.00965(13) 0.1781(3) 0.0423(7) Uani d . 1
H H3 1.1423 -0.0386 0.1829 0.051 Uiso calc R 1
C C4 1.3158(3) 0.03669(12) 0.1632(3) 0.0351(6) Uani d . 1
H H4 1.4106 0.0072 0.1570 0.042 Uiso calc R 1
C C5 1.3355(3) 0.10675(11) 0.1575(2) 0.0253(5) Uani d . 1
H H5 1.4446 0.1256 0.1479 0.030 Uiso calc R 1
C C6 1.1981(2) 0.14973(11) 0.1655(2) 0.0234(5) Uani d . 1
H H6 1.2143 0.1979 0.1610 0.028 Uiso calc R 1
C C7 0.8960(2) 0.17504(11) 0.1997(2) 0.0219(5) Uani d . 1
O O1 0.83577(17) 0.21158(8) 0.08948(16) 0.0265(4) Uani d . 1
O O2 0.85737(18) 0.17948(8) 0.32661(16) 0.0303(4) Uani d . 1
N N1 0.8540(2) 0.02249(11) 0.1982(3) 0.0470(6) Uani d . 1
O O3 0.8524(2) -0.03541(11) 0.2475(3) 0.0903(9) Uani d . 1
O O4 0.72454(19) 0.05567(9) 0.1554(2) 0.0440(5) Uani d . 1
N N2 0.5284(2) 0.28867(9) 0.12689(19) 0.0254(4) Uani d . 1
H H2A 0.6238 0.2679 0.1127 0.030 Uiso calc R 1
H H2B 0.4663 0.3109 0.0534 0.030 Uiso calc R 1
C C8 0.4785(2) 0.28645(10) 0.2581(2) 0.0210(4) Uani d . 1
N N3 0.5685(2) 0.25358(9) 0.37024(19) 0.0264(4) Uani d . 1
H H3A 0.6643 0.2325 0.3585 0.032 Uiso calc R 1
H H3B 0.5329 0.2527 0.4570 0.032 Uiso calc R 1
N N4 0.3308(2) 0.31656(9) 0.28102(19) 0.0224(4) Uani d . 1
H H4A 0.3013 0.3178 0.3701 0.027 Uiso calc R 1
N N5 0.2264(2) 0.34559(9) 0.16045(18) 0.0239(4) Uani d . 1
C C9 0.0769(3) 0.36564(10) 0.1821(2) 0.0235(5) Uani d . 1
C C10 -0.0340(3) 0.39763(13) 0.0523(3) 0.0365(6) Uani d . 1
H H10A 0.0295 0.3998 -0.0318 0.055 Uiso calc R 1
H H10B -0.0661 0.4441 0.0785 0.055 Uiso calc R 1
H H10C -0.1381 0.3700 0.0251 0.055 Uiso calc R 1
C C11 0.0074(3) 0.35807(12) 0.3249(2) 0.0301(5) Uani d . 1
H H11A -0.1044 0.3810 0.3166 0.045 Uiso calc R 1
H H11B 0.0876 0.3789 0.4055 0.045 Uiso calc R 1
H H11C -0.0063 0.3093 0.3460 0.045 Uiso calc R 1

loop_
_atom_site_aniso_label
_atom_site_aniso_U_11
_atom_site_aniso_U_22
_atom_site_aniso_U_33
_atom_site_aniso_U_12
_atom_site_aniso_U_13
_atom_site_aniso_U_23
C1 0.0207(10) 0.0261(12) 0.0188(10) 0.0017(8) 0.0041(8) -0.0002(8)
C2 0.0175(10) 0.0305(13) 0.0465(15) -0.0024(9) 0.0036(10) 0.0049(11)
C3 0.0270(12) 0.0248(13) 0.0731(19) 0.0006(9) 0.0012(12) 0.0045(12)
C4 0.0236(11) 0.0309(13) 0.0503(15) 0.0048(9) 0.0044(11) -0.0039(11)
C5 0.0188(10) 0.0314(12) 0.0264(11) -0.0012(9) 0.0053(9) -0.0003(9)
C6 0.0227(10) 0.0239(11) 0.0237(11) -0.0026(8) 0.0038(9) -0.0011(9)
C7 0.0200(10) 0.0249(11) 0.0212(11) -0.0020(8) 0.0048(8) -0.0018(9)
O1 0.0257(8) 0.0326(9) 0.0220(8) 0.0067(6) 0.0057(6) 0.0025(7)
O2 0.0290(8) 0.0422(10) 0.0205(8) 0.0090(7) 0.0066(6) 0.0002(7)
N1 0.0244(11) 0.0351(13) 0.0814(17) -0.0037(9) 0.0080(11) 0.0124(12)
O3 0.0391(11) 0.0496(13) 0.182(3) -0.0072(9) 0.0154(14) 0.0521(16)
O4 0.0197(8) 0.0432(11) 0.0688(13) 0.0008(7) 0.0065(8) 0.0004(9)
N2 0.0233(9) 0.0328(11) 0.0210(9) 0.0062(7) 0.0065(7) 0.0011(8)
C8 0.0197(10) 0.0222(11) 0.0218(11) -0.0021(8) 0.0049(8) -0.0026(9)
N3 0.0233(9) 0.0343(11) 0.0226(10) 0.0063(8) 0.0063(8) 0.0013(8)
N4 0.0223(9) 0.0279(10) 0.0179(8) 0.0035(7) 0.0058(7) 0.0005(7)
N5 0.0253(9) 0.0236(10) 0.0226(9) 0.0020(7) 0.0027(7) 0.0002(8)
C9 0.0236(11) 0.0226(11) 0.0242(11) 0.0018(8) 0.0038(9) -0.0012(9)
C10 0.0357(13) 0.0412(15) 0.0318(13) 0.0096(11) 0.0024(10) 0.0009(11)
C11 0.0254(11) 0.0319(13) 0.0342(13) 0.0045(9) 0.0083(10) 0.0004(10)

loop_
_atom_type_symbol
_atom_type_description
_atom_type_scat_dispersion_real
_atom_type_scat_dispersion_imag
_atom_type_scat_source
C C 0.0033 0.0016 'International Tables Vol C Tables 4.2.6.8 and 6.1.1.4'
H H 0.0000 0.0000 'International Tables Vol C Tables 4.2.6.8 and 6.1.1.4'
N N 0.0061 0.0033 'International Tables Vol C Tables 4.2.6.8 and 6.1.1.4'
O O 0.0106 0.0060 'International Tables Vol C Tables 4.2.6.8 and 6.1.1.4'

loop_
_geom_angle_atom_site_label_1
_geom_angle_atom_site_label_2
_geom_angle_atom_site_label_3
_geom_angle
C2 C1 C6 116.22(18)
C2 C1 C7 125.32(17)
C6 C1 C7 118.29(18)
C1 C2 C3 123.28(19)
C1 C2 N1 119.81(19)
C3 C2 N1 116.9(2)
C4 C3 C2 118.9(2)
C4 C3 H3 120.6
C2 C3 H3 120.6
C3 C4 C5 119.5(2)
C3 C4 H4 120.2
C5 C4 H4 120.2
C4 C5 C6 120.45(19)
C4 C5 H5 119.8
C6 C5 H5 119.8
C5 C6 C1 121.6(2)
C5 C6 H6 119.2
C1 C6 H6 119.2
O2 C7 O1 125.87(18)
O2 C7 C1 116.29(18)
O1 C7 C1 117.70(17)
O3 N1 O4 123.7(2)
O3 N1 C2 118.31(19)
O4 N1 C2 118.0(2)
C8 N2 H2A 120.0
C8 N2 H2B 120.0
H2A N2 H2B 120.0
N3 C8 N2 121.47(17)
N3 C8 N4 117.63(18)
N2 C8 N4 120.87(18)
C8 N3 H3A 120.0
C8 N3 H3B 120.0
H3A N3 H3B 120.0
C8 N4 N5 118.23(16)
C8 N4 H4A 120.9
N5 N4 H4A 120.9
C9 N5 N4 116.44(17)
N5 C9 C10 116.15(19)
N5 C9 C11 124.88(19)
C10 C9 C11 118.97(18)
C9 C10 H10A 109.5
C9 C10 H10B 109.5
H10A C10 H10B 109.5
C9 C10 H10C 109.5
H10A C10 H10C 109.5
H10B C10 H10C 109.5
C9 C11 H11A 109.5
C9 C11 H11B 109.5
H11A C11 H11B 109.5
C9 C11 H11C 109.5
H11A C11 H11C 109.5
H11B C11 H11C 109.5

loop_
_geom_bond_atom_site_label_1
_geom_bond_atom_site_label_2
_geom_bond_distance
C1 C2 1.379(3)
C1 C6 1.390(3)
C1 C7 1.515(3)
C2 C3 1.385(3)
C2 N1 1.477(3)
C3 C4 1.376(3)
C3 H3 0.9500
C4 C5 1.377(3)
C4 H4 0.9500
C5 C6 1.379(3)
C5 H5 0.9500
C6 H6 0.9500
C7 O2 1.246(2)
C7 O1 1.263(2)
N1 O3 1.216(3)
N1 O4 1.219(2)
N2 C8 1.318(3)
N2 H2A 0.8800
N2 H2B 0.8800
C8 N3 1.317(3)
C8 N4 1.347(2)
N3 H3A 0.8800
N3 H3B 0.8800
N4 N5 1.387(2)
N4 H4A 0.8800
N5 C9 1.284(3)
C9 C10 1.494(3)
C9 C11 1.497(3)
C10 H10A 0.9800
C10 H10B 0.9800
C10 H10C 0.9800
C11 H11A 0.9800
C11 H11B 0.9800
C11 H11C 0.9800

loop_
_geom_hbond_atom_site_label_D
_geom_hbond_atom_site_label_H
_geom_hbond_atom_site_label_A
_geom_hbond_site_symmetry_A
_geom_hbond_distance_DH
_geom_hbond_distance_HA
_geom_hbond_distance_DA
_geom_hbond_angle_DHA
N2 H2A O1 . 0.88 2.04 2.912(2) 174.4
N3 H3A O2 . 0.88 1.90 2.774(2) 174.5
N2 H2B O2 2_454 0.88 2.12 2.926(2) 151.5
N3 H3B O1 2_455 0.88 2.22 2.994(2) 146.2
N4 H4A O1 2_455 0.88 2.06 2.863(2) 151.3

loop_
_geom_torsion_atom_site_label_1
_geom_torsion_atom_site_label_2
_geom_torsion_atom_site_label_3
_geom_torsion_atom_site_label_4
_geom_torsion
C6 C1 C2 C3 0.0(3)
C7 C1 C2 C3 -175.2(2)
C6 C1 C2 N1 -178.7(2)
C7 C1 C2 N1 6.1(3)
C1 C2 C3 C4 -0.2(4)
N1 C2 C3 C4 178.5(2)
C2 C3 C4 C5 0.4(4)
C3 C4 C5 C6 -0.4(4)
C4 C5 C6 C1 0.2(3)
C2 C1 C6 C5 0.0(3)
C7 C1 C6 C5 175.55(18)
C2 C1 C7 O2 69.4(3)
C6 C1 C7 O2 -105.7(2)
C2 C1 C7 O1 -114.6(2)
C6 C1 C7 O1 70.3(2)
C1 C2 N1 O3 -158.1(3)
C3 C2 N1 O3 23.2(4)
C1 C2 N1 O4 23.4(4)
C3 C2 N1 O4 -155.3(2)
N3 C8 N4 N5 -173.85(18)
N2 C8 N4 N5 4.6(3)
C8 N4 N5 C9 171.07(18)
N4 N5 C9 C10 179.29(18)
N4 N5 C9 C11 -1.8(3)

loop_
_cod_related_entry_id
_cod_related_entry_database
_cod_related_entry_code
1 ChemSpider 21133475
